data_4327470
loop_
_publ_author_name
'Andreas Hofmann'
'Lutz Dahlenburg'
'Rudi van Eldik'

_publ_section_title
;
 Cyclometalated Analogues of Platinum Terpyridine Complexes: Kinetic Study
 of the Strong \s-Donor Cis and Trans Effects of Carbon in the Presence of
 a \p-Acceptor Ligand Backbone
;
_journal_name_full 'Inorganic Chemistry'
_journal_page_first 6528
_journal_page_last 6538
_journal_paper_doi 10.1021/ic034400+
_journal_volume 42
_journal_year 2003
_chemical_compound_source 'synthesis as described'
_chemical_formula_moiety 'C16 H11 Cl1 N2 Pt1'
_chemical_formula_sum 'C16 H11 Cl N2 Pt'
_chemical_formula_weight 461.81
_chemical_name_systematic
;
 Chloro[6-(ortho-phenylene)-2,2'-bipyridine-\kC,\kN,\kN]platinum(II)
 yellow modification  
;
_space_group_IT_number 14
_symmetry_cell_setting monoclinic
_symmetry_Int_Tables_number 14
_symmetry_space_group_name_Hall '-P 2ybc'
_symmetry_space_group_name_H-M 'P 1 21/c 1'
_atom_sites_solution_hydrogens geom
_atom_sites_solution_primary direct
_atom_sites_solution_secondary difmap
_audit_conform_dict_location ftp://ftp.iucr.org/pub/cif_core.dic
_audit_conform_dict_name cif_core.dic
_audit_conform_dict_version 2.2
_audit_creation_date 2002-11-19T11:35:46-00:00
_audit_creation_method 'WinGX routine CIF_UPDATE'
_cell_angle_alpha 90
_cell_angle_beta 99.840(10)
_cell_angle_gamma 90
_cell_formula_units_Z 4
_cell_length_a 9.2670(10)
_cell_length_b 7.5410(10)
_cell_length_c 19.638(2)
_cell_measurement_reflns_used 25
_cell_measurement_temperature 293(2)
_cell_measurement_theta_max 11.1
_cell_measurement_theta_min 8.7
_cell_measurement_wavelength 0.71073
_cell_volume 1352.2(3)
_computing_cell_refinement 'CAD4 Express (Enraf Nonius, 1994)'
_computing_data_collection 'CAD4 Express (Enraf Nonius, 1994)'
_computing_data_reduction 'XCAD4 (Harms & Wocadlo, 1995)'
_computing_molecular_graphics 'Ortep-3 for Windows (Farrugia, 1997)'
_computing_publication_material 'WinGX publication routines (Farrugia, 1999)'
_computing_structure_refinement 'SHELXL-97 (Sheldrick, 1997)'
_computing_structure_solution 'SIR-97 (Altomare et al., 1997)'
_diffrn_ambient_temperature 293(2)
_diffrn_detector 'scintillation LiI'
_diffrn_detector_dtime 1.195
_diffrn_measured_fraction_theta_full 1
_diffrn_measured_fraction_theta_max 1
_diffrn_measurement_device '\k-geometry diffractometer'
_diffrn_measurement_device_type 'Enraf Nonius CAD4'
_diffrn_measurement_method 'non-profiled omega scans'
_diffrn_orient_matrix_type
;
  x-axis points to radiation source
  the matrix is specified in reciprocal space
;
_diffrn_orient_matrix_UB_11 0.108011
_diffrn_orient_matrix_UB_12 -0.003929
_diffrn_orient_matrix_UB_13 0.016996
_diffrn_orient_matrix_UB_21 0.014158
_diffrn_orient_matrix_UB_22 -0.063416
_diffrn_orient_matrix_UB_23 -0.043107
_diffrn_orient_matrix_UB_31 0.011297
_diffrn_orient_matrix_UB_32 0.116399
_diffrn_orient_matrix_UB_33 -0.022888
_diffrn_radiation_monochromator graphite
_diffrn_radiation_probe x-ray
_diffrn_radiation_type MoK\a
_diffrn_radiation_wavelength 0.71073
_diffrn_reflns_av_R_equivalents 0.0254
_diffrn_reflns_av_unetI/netI 0.0344
_diffrn_reflns_limit_h_max 12
_diffrn_reflns_limit_h_min 0
_diffrn_reflns_limit_k_max 10
_diffrn_reflns_limit_k_min 0
_diffrn_reflns_limit_l_max 25
_diffrn_reflns_limit_l_min -26
_diffrn_reflns_number 3513
_diffrn_reflns_theta_full 28.17
_diffrn_reflns_theta_max 28.17
_diffrn_reflns_theta_min 2.11
_diffrn_source 'Enraf Nonius FR590'
_diffrn_standards_decay_% 1
_diffrn_standards_interval_time 60
_diffrn_standards_number 3
_exptl_absorpt_coefficient_mu 10.563
_exptl_absorpt_correction_T_max 0.7270
_exptl_absorpt_correction_T_min 0.0355
_exptl_absorpt_correction_type psi-scan
_exptl_absorpt_process_details
;
North A.C.T., Phillips D.C. & Mathews F.S. (1968) Acta. Cryst. A24, 351
        Number of psi-scan sets used was   4
        Theta correction was applied.
        Averaged transmission function was used.
        No Fourier smoothing was applied.
;
_exptl_crystal_colour yellow
_exptl_crystal_density_diffrn 2.269
_exptl_crystal_description platelet
_exptl_crystal_F_000 864
_exptl_crystal_size_max 0.38
_exptl_crystal_size_mid 0.35
_exptl_crystal_size_min 0.03
_refine_diff_density_max 1.261
_refine_diff_density_min -1.588
_refine_diff_density_rms 0.294
_refine_ls_extinction_method none
_refine_ls_goodness_of_fit_ref 1.054
_refine_ls_hydrogen_treatment constr
_refine_ls_matrix_type full
_refine_ls_number_parameters 181
_refine_ls_number_reflns 3317
_refine_ls_number_restraints 0
_refine_ls_restrained_S_all 1.054
_refine_ls_R_factor_all 0.0622
_refine_ls_R_factor_gt 0.0421
_refine_ls_shift/su_max 0
_refine_ls_shift/su_mean 0
_refine_ls_structure_factor_coef Fsqd
_refine_ls_weighting_details 'calc w=1/[\s^2^(Fo^2^)+(0.0813P)^2^+1.1907P] where P=(Fo^2^+2Fc^2^)/3'
_refine_ls_weighting_scheme calc
_refine_ls_wR_factor_gt 0.1133
_refine_ls_wR_factor_ref 0.1244
_reflns_number_gt 2603
_reflns_number_total 3317
_reflns_threshold_expression >2sigma(I)
_cod_data_source_file ic0344002Bsi20030415_013639_2.cif
_cod_data_source_block NNCyellow
_cod_original_sg_symbol_H-M 'P 21/c'
_cod_database_code 4327470
_exptl_absorpt_factor_mur 0.317
_exptl_absorpt_correction_t_ave 0.5897
_diffrn_standards_decay_corr_max 1.01
_diffrn_standards_decay_corr_min 0.99

loop_
_symmetry_equiv_pos_as_xyz
'x, y, z'
'-x, y+1/2, -z+1/2'
'-x, -y, -z'
'x, -y-1/2, z-1/2'

loop_
_atom_site_label
_atom_site_type_symbol
_atom_site_fract_x
_atom_site_fract_y
_atom_site_fract_z
_atom_site_U_iso_or_equiv
_atom_site_adp_type
_atom_site_occupancy
_atom_site_symmetry_multiplicity
_atom_site_calc_flag
_atom_site_refinement_flags
Pt1 Pt 0.11428(3) 0.14269(4) 0.424931(14) 0.03354(13) Uani 1 1 d .
Cl1 Cl 0.3219(3) 0.0599(4) 0.38225(13) 0.0589(7) Uani 1 1 d .
N1 N 0.2136(9) 0.2228(10) 0.5262(4) 0.0417(17) Uani 1 1 d .
N2 N -0.0558(8) 0.2287(8) 0.4605(3) 0.0330(14) Uani 1 1 d .
C1 C 0.3522(11) 0.2066(13) 0.5568(5) 0.043(2) Uani 1 1 d .
H1 H 0.4189 0.1543 0.5325 0.052 Uiso 1 1 calc R
C2 C 0.4006(12) 0.2648(13) 0.6235(5) 0.051(2) Uani 1 1 d .
H2 H 0.4985 0.253 0.6436 0.062 Uiso 1 1 calc R
C3 C 0.3033(13) 0.3393(13) 0.6592(6) 0.056(3) Uani 1 1 d .
H3 H 0.335 0.3821 0.7037 0.067 Uiso 1 1 calc R
C4 C 0.1559(12) 0.3520(12) 0.6295(5) 0.046(2) Uani 1 1 d .
H4 H 0.0877 0.3999 0.6539 0.055 Uiso 1 1 calc R
C5 C 0.1137(9) 0.2904(11) 0.5619(4) 0.0343(16) Uani 1 1 d .
C6 C -0.0411(9) 0.2927(11) 0.5256(4) 0.0348(17) Uani 1 1 d .
C7 C -0.1612(12) 0.3563(12) 0.5513(5) 0.046(2) Uani 1 1 d .
H7 H -0.1511 0.4046 0.5954 0.055 Uiso 1 1 calc R
C8 C -0.2973(11) 0.3456(13) 0.5091(6) 0.050(2) Uani 1 1 d .
H8 H -0.3797 0.3858 0.5256 0.06 Uiso 1 1 calc R
C9 C -0.3125(10) 0.2763(14) 0.4431(5) 0.046(2) Uani 1 1 d .
H9 H -0.4045 0.2692 0.4156 0.055 Uiso 1 1 calc R
C10 C -0.1901(9) 0.2176(12) 0.4185(4) 0.0375(18) Uani 1 1 d .
C11 C -0.1773(11) 0.1353(12) 0.3508(5) 0.0414(19) Uani 1 1 d .
C12 C -0.3030(11) 0.1068(13) 0.2996(5) 0.050(2) Uani 1 1 d .
H12 H -0.3949 0.1468 0.3056 0.06 Uiso 1 1 calc R
C13 C -0.2830(13) 0.0162(16) 0.2397(5) 0.060(3) Uani 1 1 d .
H13 H -0.3628 -0.0055 0.205 0.072 Uiso 1 1 calc R
C14 C -0.1432(13) -0.0416(15) 0.2319(5) 0.054(3) Uani 1 1 d .
H14 H -0.1312 -0.1037 0.1924 0.065 Uiso 1 1 calc R
C15 C -0.0238(12) -0.0080(14) 0.2818(4) 0.049(2) Uani 1 1 d .
H15 H 0.0681 -0.0464 0.2749 0.059 Uiso 1 1 calc R
C16 C -0.0362(9) 0.0827(12) 0.3429(4) 0.0364(17) Uani 1 1 d .

loop_
_atom_site_aniso_label
_atom_site_aniso_U_11
_atom_site_aniso_U_22
_atom_site_aniso_U_33
_atom_site_aniso_U_23
_atom_site_aniso_U_13
_atom_site_aniso_U_12
Pt1 0.03353(18) 0.03354(19) 0.03367(18) 0.00536(13) 0.00608(12) 0.00202(14)
Cl1 0.0440(12) 0.0754(19) 0.0601(14) -0.0006(13) 0.0168(11) 0.0110(13)
N1 0.049(4) 0.033(4) 0.038(4) 0.000(3) -0.008(3) 0.003(3)
N2 0.044(4) 0.022(3) 0.035(3) 0.005(3) 0.015(3) -0.002(3)
C1 0.043(5) 0.041(5) 0.043(4) 0.006(4) -0.001(4) 0.000(4)
C2 0.051(6) 0.043(5) 0.055(5) 0.004(4) -0.005(5) -0.006(4)
C3 0.062(7) 0.051(6) 0.046(5) -0.001(4) -0.011(5) -0.002(5)
C4 0.052(5) 0.045(5) 0.041(4) 0.000(4) 0.010(4) -0.014(4)
C5 0.034(4) 0.031(4) 0.039(4) 0.007(3) 0.008(3) -0.005(3)
C6 0.032(4) 0.026(4) 0.046(4) 0.005(3) 0.005(3) -0.014(3)
C7 0.051(5) 0.041(5) 0.049(5) -0.007(4) 0.019(4) -0.004(4)
C8 0.040(5) 0.052(6) 0.061(6) -0.001(4) 0.016(4) 0.001(4)
C9 0.035(5) 0.047(5) 0.055(5) 0.008(4) 0.005(4) 0.001(4)
C10 0.035(4) 0.033(4) 0.043(4) 0.006(4) 0.003(3) -0.007(4)
C11 0.043(5) 0.037(4) 0.041(4) 0.005(4) -0.003(4) -0.003(4)
C12 0.043(5) 0.049(6) 0.053(5) 0.005(4) -0.007(4) -0.003(4)
C13 0.072(7) 0.062(7) 0.039(5) 0.006(4) -0.010(5) -0.001(6)
C14 0.070(7) 0.059(7) 0.034(4) 0.007(4) 0.010(4) -0.004(5)
C15 0.064(6) 0.053(6) 0.030(4) 0.007(4) 0.009(4) 0.004(5)
C16 0.033(4) 0.036(4) 0.042(4) 0.012(3) 0.013(3) -0.007(3)

loop_
_atom_type_symbol
_atom_type_description
_atom_type_scat_dispersion_real
_atom_type_scat_dispersion_imag
_atom_type_scat_source
C C 0.0033 0.0016 'International Tables Vol C Tables 4.2.6.8 and 6.1.1.4'
H H 0 0 'International Tables Vol C Tables 4.2.6.8 and 6.1.1.4'
N N 0.0061 0.0033 'International Tables Vol C Tables 4.2.6.8 and 6.1.1.4'
Cl Cl 0.1484 0.1585 'International Tables Vol C Tables 4.2.6.8 and 6.1.1.4'
Pt Pt -1.7033 8.3905 'International Tables Vol C Tables 4.2.6.8 and 6.1.1.4'

loop_
_geom_angle_atom_site_label_1
_geom_angle_atom_site_label_2
_geom_angle_atom_site_label_3
_geom_angle
N2 Pt1 C16 82.4(3)
N2 Pt1 N1 79.5(3)
C16 Pt1 N1 161.6(3)
N2 Pt1 Cl1 176.1(2)
C16 Pt1 Cl1 99.0(3)
N1 Pt1 Cl1 99.3(2)
C1 N1 C5 119.7(8)
C1 N1 Pt1 128.8(7)
C5 N1 Pt1 111.5(6)
C6 N2 C10 121.6(7)
C6 N2 Pt1 120.2(6)
C10 N2 Pt1 118.1(6)
N1 C1 C2 122.2(10)
N1 C1 H1 118.9
C2 C1 H1 118.9
C3 C2 C1 119.1(10)
C3 C2 H2 120.5
C1 C2 H2 120.5
C2 C3 C4 120.1(9)
C2 C3 H3 119.9
C4 C3 H3 119.9
C3 C4 C5 118.1(10)
C3 C4 H4 121
C5 C4 H4 121
N1 C5 C4 120.8(8)
N1 C5 C6 116.4(7)
C4 C5 C6 122.8(8)
N2 C6 C7 120.7(8)
N2 C6 C5 112.4(7)
C7 C6 C5 126.8(8)
C6 C7 C8 117.9(9)
C6 C7 H7 121
C8 C7 H7 121
C9 C8 C7 121.2(9)
C9 C8 H8 119.4
C7 C8 H8 119.4
C10 C9 C8 119.4(9)
C10 C9 H9 120.3
C8 C9 H9 120.3
N2 C10 C9 119.0(8)
N2 C10 C11 111.0(8)
C9 C10 C11 129.9(8)
C16 C11 C12 123.2(9)
C16 C11 C10 115.8(8)
C12 C11 C10 120.9(9)
C13 C12 C11 117.3(10)
C13 C12 H12 121.3
C11 C12 H12 121.3
C14 C13 C12 120.1(10)
C14 C13 H13 120
C12 C13 H13 120
C15 C14 C13 121.0(10)
C15 C14 H14 119.5
C13 C14 H14 119.5
C14 C15 C16 121.8(10)
C14 C15 H15 119.1
C16 C15 H15 119.1
C11 C16 C15 116.6(8)
C11 C16 Pt1 112.5(6)
C15 C16 Pt1 130.8(7)

loop_
_geom_bond_atom_site_label_1
_geom_bond_atom_site_label_2
_geom_bond_distance
Pt1 N2 1.942(7)
Pt1 C16 1.994(9)
Pt1 N1 2.131(7)
Pt1 Cl1 2.312(2)
N1 C1 1.327(12)
N1 C5 1.353(11)
N2 C6 1.351(10)
N2 C10 1.373(11)
C1 C2 1.381(13)
C1 H1 0.93
C2 C3 1.355(16)
C2 H2 0.93
C3 C4 1.394(15)
C3 H3 0.93
C4 C5 1.398(12)
C4 H4 0.93
C5 C6 1.488(11)
C6 C7 1.384(12)
C7 C8 1.387(15)
C7 H7 0.93
C8 C9 1.382(14)
C8 H8 0.93
C9 C10 1.379(13)
C9 H9 0.93
C10 C11 1.491(13)
C11 C16 1.400(13)
C11 C12 1.419(13)
C12 C13 1.400(14)
C12 H12 0.93
C13 C14 1.400(16)
C13 H13 0.93
C14 C15 1.370(14)
C14 H14 0.93
C15 C16 1.403(12)
C15 H15 0.93

loop_
_geom_torsion_atom_site_label_1
_geom_torsion_atom_site_label_2
_geom_torsion_atom_site_label_3
_geom_torsion_atom_site_label_4
_geom_torsion
N2 Pt1 N1 C1 176.2(8)
C16 Pt1 N1 C1 166.9(10)
Cl1 Pt1 N1 C1 -7.5(8)
N2 Pt1 N1 C5 -0.4(6)
C16 Pt1 N1 C5 -9.8(13)
Cl1 Pt1 N1 C5 175.9(5)
C16 Pt1 N2 C6 176.6(6)
N1 Pt1 N2 C6 -0.4(6)
C16 Pt1 N2 C10 -1.6(6)
N1 Pt1 N2 C10 -178.7(6)
C5 N1 C1 C2 -3.3(14)
Pt1 N1 C1 C2 -179.7(7)
N1 C1 C2 C3 0.7(15)
C1 C2 C3 C4 1.8(15)
C2 C3 C4 C5 -1.7(14)
C1 N1 C5 C4 3.3(13)
Pt1 N1 C5 C4 -179.7(6)
C1 N1 C5 C6 -175.9(8)
Pt1 N1 C5 C6 1.1(9)
C3 C4 C5 N1 -0.8(13)
C3 C4 C5 C6 178.3(8)
C10 N2 C6 C7 -2.6(12)
Pt1 N2 C6 C7 179.2(6)
C10 N2 C6 C5 179.3(7)
Pt1 N2 C6 C5 1.1(9)
N1 C5 C6 N2 -1.5(11)
C4 C5 C6 N2 179.3(7)
N1 C5 C6 C7 -179.5(8)
C4 C5 C6 C7 1.4(14)
N2 C6 C7 C8 2.5(13)
C5 C6 C7 C8 -179.7(8)
C6 C7 C8 C9 -1.0(15)
C7 C8 C9 C10 -0.4(15)
C6 N2 C10 C9 1.1(12)
Pt1 N2 C10 C9 179.3(7)
C6 N2 C10 C11 -177.5(7)
Pt1 N2 C10 C11 0.8(9)
C8 C9 C10 N2 0.4(13)
C8 C9 C10 C11 178.6(9)
N2 C10 C11 C16 1.1(11)
C9 C10 C11 C16 -177.2(9)
N2 C10 C11 C12 178.6(8)
C9 C10 C11 C12 0.3(15)
C16 C11 C12 C13 2.2(14)
C10 C11 C12 C13 -175.1(9)
C11 C12 C13 C14 -0.3(15)
C12 C13 C14 C15 -1.3(16)
C13 C14 C15 C16 1.0(15)
C12 C11 C16 C15 -2.5(13)
C10 C11 C16 C15 175.0(8)
C12 C11 C16 Pt1 -179.8(7)
C10 C11 C16 Pt1 -2.4(10)
C14 C15 C16 C11 0.8(14)
C14 C15 C16 Pt1 177.6(7)
N2 Pt1 C16 C11 2.1(6)
N1 Pt1 C16 C11 11.4(14)
Cl1 Pt1 C16 C11 -174.2(6)
N2 Pt1 C16 C15 -174.7(9)
N1 Pt1 C16 C15 -165.4(9)
Cl1 Pt1 C16 C15 8.9(9)
